data_7105971
loop_
_publ_author_name
'Jackson J. Lee'
'Rebecca O. Fuller'
'Alexandre N. Sobolev'
'Henrik F. Clausen'
'Jacob Overgaard'
'George A. Koutsantonis'
'Bo B. Iversen'
'Mark A. Spackman'

_publ_section_title
;
 Temperature-dependent crystal structure of the isopropanol clathrate of
 Dianin's compound
;
_journal_name_full Chem.Commun.
_journal_page_first 2029
_journal_paper_doi 10.1039/c0cc04418k
_journal_volume 47
_journal_year 2011
_chemical_formula_moiety '3(C18 H20 O2), C3 H8 O'
_chemical_formula_sum 'C57 H68 O7'
_chemical_formula_weight 865.11
_chemical_name_systematic
;
4-p-Hydroxyphenyl-2,2,4-trimethylchroman isopropanol clathrate
;
_space_group_IT_number 148
_symmetry_cell_setting trigonal
_symmetry_Int_Tables_number 148
_symmetry_space_group_name_Hall '-R 3'
_symmetry_space_group_name_H-M 'R -3 :H'
_atom_sites_solution_hydrogens geom
_atom_sites_solution_primary direct
_atom_sites_solution_secondary difmap
_audit_creation_method SHELXL-97
_cell_angle_alpha 90.0
_cell_angle_beta 90.0
_cell_angle_gamma 120.0
_cell_formula_units_Z 6
_cell_length_a 27.2014(10)
_cell_length_b 27.2014
_cell_length_c 11.0239(3)
_cell_measurement_reflns_used 11301
_cell_measurement_temperature 299(2)
_cell_measurement_theta_max 32.18
_cell_measurement_theta_min 2.93
_cell_volume 7064.0(3)
_computing_cell_refinement
;
CrysAlisPro, Oxford Diffraction Ltd.,
Version 1.171.33.52 (release 06-11-2009 CrysAlis171 .NET)
(compiled Nov 6 2009,16:24:50)
;
_computing_data_collection
;
CrysAlisPro, Oxford Diffraction Ltd.,
Version 1.171.33.52 (release 06-11-2009 CrysAlis171 .NET)
(compiled Nov 6 2009,16:24:50)
;
_computing_data_reduction
;
CrysAlisPro, Oxford Diffraction Ltd.,
Version 1.171.33.52 (release 06-11-2009 CrysAlis171 .NET)
(compiled Nov 6 2009,16:24:50)
;
_computing_molecular_graphics 'Mercury CSD v. 2.3 (2009)'
_computing_publication_material 'SHELXL-97 (Sheldrick, 2008)'
_computing_structure_refinement 'SHELXL-97 (Sheldrick, 2008)'
_computing_structure_solution 'SHELXS-97 (Sheldrick, 2008)'
_diffrn_ambient_temperature 299(2)
_diffrn_detector_area_resol_mean 16.0009
_diffrn_measured_fraction_theta_full 0.999
_diffrn_measured_fraction_theta_max 0.947
_diffrn_measurement_device_type 'Oxford Diffraction Xcalibur-S, Sapphire3 CCD'
_diffrn_measurement_method '\w scans'
_diffrn_radiation_monochromator graphite
_diffrn_radiation_source 'normal-focus sealed tube'
_diffrn_radiation_type MoK\a
_diffrn_radiation_wavelength 0.71073
_diffrn_reflns_av_R_equivalents 0.0205
_diffrn_reflns_av_sigmaI/netI 0.0170
_diffrn_reflns_limit_h_max 35
_diffrn_reflns_limit_h_min -39
_diffrn_reflns_limit_k_max 39
_diffrn_reflns_limit_k_min -17
_diffrn_reflns_limit_l_max 15
_diffrn_reflns_limit_l_min -16
_diffrn_reflns_number 26572
_diffrn_reflns_theta_full 27.00
_diffrn_reflns_theta_max 32.27
_diffrn_reflns_theta_min 2.94
_exptl_absorpt_coefficient_mu 0.079
_exptl_absorpt_correction_T_max 1.0000
_exptl_absorpt_correction_T_min 0.9023
_exptl_absorpt_correction_type multi-scan
_exptl_absorpt_process_details
;
CrysAlisPro, Oxford Diffraction Ltd.,
Version 1.171.33.52 (release 06-11-2009 CrysAlis171 .NET)
(compiled Nov 6 2009,16:24:50)
Empirical absorption correction using spherical harmonics,
implemented in SCALE3 ABSPACK scaling algorithm.
;
_exptl_crystal_colour colorless
_exptl_crystal_density_diffrn 1.220
_exptl_crystal_density_method 'not measured'
_exptl_crystal_description prism
_exptl_crystal_F_000 2796
_exptl_crystal_size_max 0.42
_exptl_crystal_size_mid 0.33
_exptl_crystal_size_min 0.21
_refine_diff_density_max 0.453
_refine_diff_density_min -0.451
_refine_diff_density_rms 0.050
_refine_ls_extinction_method none
_refine_ls_goodness_of_fit_ref 1.002
_refine_ls_hydrogen_treatment constr
_refine_ls_matrix_type full
_refine_ls_number_parameters 198
_refine_ls_number_reflns 5279
_refine_ls_number_restraints 2
_refine_ls_restrained_S_all 1.005
_refine_ls_R_factor_all 0.0762
_refine_ls_R_factor_gt 0.0609
_refine_ls_shift/su_max 0.008
_refine_ls_shift/su_mean 0.000
_refine_ls_structure_factor_coef Fsqd
_refine_ls_weighting_details 'calc w=1/[\s^2^(Fo^2^)+(0.1100P)^2^+3.8000P] where P=(Fo^2^+2Fc^2^)/3'
_refine_ls_weighting_scheme calc
_refine_ls_wR_factor_gt 0.1786
_refine_ls_wR_factor_ref 0.1875
_reflns_number_gt 3998
_reflns_number_total 5279
_reflns_threshold_expression >2sigma(I)
_cod_data_source_file C0CC04418K.TXT
_cod_data_source_block cmpnd02
_cod_original_sg_symbol_H-M 'R -3'
_cod_database_code 7105971

loop_
_symmetry_equiv_pos_as_xyz
'x, y, z'
'-y, x-y, z'
'-x+y, -x, z'
'x+2/3, y+1/3, z+1/3'
'-y+2/3, x-y+1/3, z+1/3'
'-x+y+2/3, -x+1/3, z+1/3'
'x+1/3, y+2/3, z+2/3'
'-y+1/3, x-y+2/3, z+2/3'
'-x+y+1/3, -x+2/3, z+2/3'
'-x, -y, -z'
'y, -x+y, -z'
'x-y, x, -z'
'-x+2/3, -y+1/3, -z+1/3'
'y+2/3, -x+y+1/3, -z+1/3'
'x-y+2/3, x+1/3, -z+1/3'
'-x+1/3, -y+2/3, -z+2/3'
'y+1/3, -x+y+2/3, -z+2/3'
'x-y+1/3, x+2/3, -z+2/3'

loop_
_atom_site_label
_atom_site_type_symbol
_atom_site_fract_x
_atom_site_fract_y
_atom_site_fract_z
_atom_site_U_iso_or_equiv
_atom_site_adp_type
_atom_site_occupancy
_atom_site_symmetry_multiplicity
_atom_site_calc_flag
_atom_site_refinement_flags
_atom_site_disorder_assembly
_atom_site_disorder_group
O1 O 0.06662(7) 0.12469(6) 0.48197(12) 0.0710(4) Uani 1 1 d . . .
H1 H 0.0841 0.1061 0.4860 0.107 Uiso 1 1 calc R . .
O2 O 0.08768(4) 0.26271(4) -0.12617(9) 0.0464(2) Uani 1 1 d . . .
C1 C 0.11078(5) 0.22651(5) -0.09332(11) 0.0373(3) Uani 1 1 d . . .
C2 C 0.08782(5) 0.29877(5) -0.03952(11) 0.0370(3) Uani 1 1 d . . .
C3 C 0.12023(5) 0.31345(5) 0.06639(11) 0.0349(2) Uani 1 1 d . . .
C4 C 0.15780(5) 0.28840(5) 0.09669(11) 0.0338(2) Uani 1 1 d . . .
C5 C 0.16449(5) 0.26098(6) -0.01958(11) 0.0369(3) Uani 1 1 d . . .
H5A H 0.1925 0.2908 -0.0710 0.044 Uiso 1 1 calc R . .
H5B H 0.1794 0.2364 0.0027 0.044 Uiso 1 1 calc R . .
C6 C 0.21789(6) 0.33656(6) 0.13174(15) 0.0489(3) Uani 1 1 d . . .
H6A H 0.2157 0.3549 0.2042 0.073 Uiso 1 1 calc R . .
H6B H 0.2332 0.3637 0.0670 0.073 Uiso 1 1 calc R . .
H6C H 0.2421 0.3209 0.1458 0.073 Uiso 1 1 calc R . .
C7 C 0.11775(6) 0.35316(6) 0.14343(13) 0.0437(3) Uani 1 1 d . . .
H7 H 0.1393 0.3639 0.2141 0.052 Uiso 1 1 calc R . .
C8 C 0.08421(7) 0.37695(7) 0.11750(14) 0.0505(3) Uani 1 1 d . . .
H8 H 0.0832 0.4031 0.1704 0.061 Uiso 1 1 calc R . .
C9 C 0.05233(7) 0.36147(7) 0.01240(16) 0.0518(4) Uani 1 1 d . . .
H9 H 0.0295 0.3770 -0.0054 0.062 Uiso 1 1 calc R . .
C10 C 0.05422(6) 0.32298(6) -0.06643(14) 0.0460(3) Uani 1 1 d . . .
H10 H 0.0331 0.3131 -0.1377 0.055 Uiso 1 1 calc R . .
C11 C 0.13357(5) 0.24550(5) 0.20219(10) 0.0353(2) Uani 1 1 d . . .
C12 C 0.16242(6) 0.21811(6) 0.24278(12) 0.0438(3) Uani 1 1 d . . .
H12 H 0.1967 0.2267 0.2065 0.053 Uiso 1 1 calc R . .
C13 C 0.14111(7) 0.17833(7) 0.33626(13) 0.0512(4) Uani 1 1 d . . .
H13 H 0.1612 0.1608 0.3617 0.061 Uiso 1 1 calc R . .
C14 C 0.09016(7) 0.16488(6) 0.39139(12) 0.0485(3) Uani 1 1 d . . .
C15 C 0.06124(6) 0.19174(6) 0.35437(12) 0.0467(3) Uani 1 1 d . . .
H15 H 0.0272 0.1833 0.3915 0.056 Uiso 1 1 calc R . .
C16 C 0.08315(6) 0.23162(6) 0.26110(12) 0.0401(3) Uani 1 1 d . . .
H16 H 0.0632 0.2496 0.2374 0.048 Uiso 1 1 calc R . .
C17 C 0.12533(7) 0.20968(8) -0.21371(13) 0.0530(4) Uani 1 1 d . . .
H17A H 0.0912 0.1879 -0.2599 0.080 Uiso 1 1 calc R . .
H17B H 0.1431 0.1873 -0.1991 0.080 Uiso 1 1 calc R . .
H17C H 0.1509 0.2432 -0.2581 0.080 Uiso 1 1 calc R . .
C18 C 0.06435(6) 0.17464(6) -0.02861(13) 0.0477(3) Uani 1 1 d . . .
H18A H 0.0558 0.1860 0.0473 0.072 Uiso 1 1 calc R . .
H18B H 0.0771 0.1480 -0.0140 0.072 Uiso 1 1 calc R . .
H18C H 0.0309 0.1572 -0.0783 0.072 Uiso 1 1 calc R . .
O01 O -0.0143(4) 0.0070(5) 0.3734(6) 0.141(3) Uiso 0.33 1 d PD A -1
H01A H 0.0061 0.0399 0.4038 0.212 Uiso 0.33 1 calc PR A -1
C01 C -0.0078(3) 0.0098(4) 0.2553(7) 0.095(3) Uiso 0.33 1 d PD A -1
H01B H -0.0100 0.0436 0.2340 0.115 Uiso 0.33 1 calc PR A -1
C02 C -0.0537(4) -0.0353(4) 0.1802(9) 0.114(3) Uiso 0.33 1 d PD A -1
H02A H -0.0900 -0.0432 0.2108 0.170 Uiso 0.33 1 calc PR A -1
H02B H -0.0511 -0.0692 0.1839 0.170 Uiso 0.33 1 calc PR A -1
H02C H -0.0497 -0.0227 0.0976 0.170 Uiso 0.33 1 calc PR A -1
C03 C 0.0528(5) 0.0263(6) 0.2180(10) 0.128(3) Uiso 0.33 1 d PD A -1
H03A H 0.0793 0.0600 0.2606 0.192 Uiso 0.33 1 calc PR A -1
H03B H 0.0572 0.0332 0.1322 0.192 Uiso 0.33 1 calc PR A -1
H03C H 0.0598 -0.0040 0.2377 0.192 Uiso 0.33 1 calc PR A -1

loop_
_atom_site_aniso_label
_atom_site_aniso_U_11
_atom_site_aniso_U_22
_atom_site_aniso_U_33
_atom_site_aniso_U_23
_atom_site_aniso_U_13
_atom_site_aniso_U_12
O1 0.0976(10) 0.0668(8) 0.0508(6) 0.0185(6) 0.0076(6) 0.0428(8)
O2 0.0522(6) 0.0510(5) 0.0437(5) -0.0073(4) -0.0127(4) 0.0316(5)
C1 0.0374(6) 0.0399(6) 0.0364(6) -0.0034(4) -0.0013(4) 0.0206(5)
C2 0.0332(5) 0.0364(6) 0.0418(6) 0.0035(4) 0.0004(4) 0.0177(5)
C3 0.0341(5) 0.0351(5) 0.0379(6) 0.0027(4) 0.0024(4) 0.0190(5)
C4 0.0300(5) 0.0373(6) 0.0357(5) -0.0028(4) -0.0019(4) 0.0181(4)
C5 0.0321(5) 0.0434(6) 0.0370(6) -0.0012(5) 0.0024(4) 0.0202(5)
C6 0.0363(6) 0.0470(7) 0.0583(8) -0.0076(6) -0.0090(6) 0.0171(6)
C7 0.0514(7) 0.0439(7) 0.0416(6) 0.0003(5) 0.0028(5) 0.0282(6)
C8 0.0587(8) 0.0473(7) 0.0567(8) 0.0055(6) 0.0122(7) 0.0348(7)
C9 0.0479(7) 0.0510(8) 0.0691(9) 0.0146(7) 0.0092(7) 0.0341(7)
C10 0.0386(6) 0.0460(7) 0.0559(8) 0.0077(6) -0.0042(5) 0.0232(6)
C11 0.0376(6) 0.0395(6) 0.0324(5) -0.0042(4) -0.0039(4) 0.0220(5)
C12 0.0490(7) 0.0540(8) 0.0403(6) -0.0022(5) -0.0029(5) 0.0347(6)
C13 0.0696(9) 0.0583(8) 0.0431(7) -0.0003(6) -0.0078(6) 0.0451(8)
C14 0.0657(9) 0.0478(7) 0.0343(6) 0.0006(5) -0.0021(6) 0.0299(7)
C15 0.0495(7) 0.0520(8) 0.0386(6) 0.0028(5) 0.0045(5) 0.0255(6)
C16 0.0419(6) 0.0463(7) 0.0376(6) 0.0014(5) 0.0010(5) 0.0262(5)
C17 0.0573(9) 0.0618(9) 0.0407(7) -0.0095(6) 0.0006(6) 0.0303(7)
C18 0.0432(7) 0.0426(7) 0.0481(7) -0.0021(5) -0.0007(5) 0.0146(6)

loop_
_atom_type_symbol
_atom_type_description
_atom_type_scat_dispersion_real
_atom_type_scat_dispersion_imag
_atom_type_scat_source
C C 0.0033 0.0016 'International Tables Vol C Tables 4.2.6.8 and 6.1.1.4'
H H 0.0000 0.0000 'International Tables Vol C Tables 4.2.6.8 and 6.1.1.4'
O O 0.0106 0.0060 'International Tables Vol C Tables 4.2.6.8 and 6.1.1.4'

loop_
_geom_angle_atom_site_label_1
_geom_angle_atom_site_label_2
_geom_angle_atom_site_label_3
_geom_angle
_geom_angle_site_symmetry_1
_geom_angle_site_symmetry_3
_geom_angle_publ_flag
C14 O1 H1 109.5 . . ?
C2 O2 C1 117.67(9) . . ?
O2 C1 C5 108.87(10) . . ?
O2 C1 C17 104.62(11) . . ?
C5 C1 C17 109.79(11) . . ?
O2 C1 C18 107.79(11) . . ?
C5 C1 C18 114.72(11) . . ?
C17 C1 C18 110.54(12) . . ?
O2 C2 C3 124.36(11) . . ?
O2 C2 C10 114.90(12) . . ?
C3 C2 C10 120.69(12) . . ?
C2 C3 C7 117.41(11) . . ?
C2 C3 C4 121.67(11) . . ?
C7 C3 C4 120.90(11) . . ?
C3 C4 C5 107.62(10) . . ?
C3 C4 C11 112.05(9) . . ?
C5 C4 C11 111.75(10) . . ?
C3 C4 C6 109.71(10) . . ?
C5 C4 C6 106.71(10) . . ?
C11 C4 C6 108.85(10) . . ?
C1 C5 C4 115.78(10) . . ?
C1 C5 H5A 108.3 . . ?
C4 C5 H5A 108.3 . . ?
C1 C5 H5B 108.3 . . ?
C4 C5 H5B 108.3 . . ?
H5A C5 H5B 107.4 . . ?
C4 C6 H6A 109.5 . . ?
C4 C6 H6B 109.5 . . ?
H6A C6 H6B 109.5 . . ?
C4 C6 H6C 109.5 . . ?
H6A C6 H6C 109.5 . . ?
H6B C6 H6C 109.5 . . ?
C8 C7 C3 122.06(13) . . ?
C8 C7 H7 119.0 . . ?
C3 C7 H7 119.0 . . ?
C9 C8 C7 119.35(14) . . ?
C9 C8 H8 120.3 . . ?
C7 C8 H8 120.3 . . ?
C8 C9 C10 120.23(13) . . ?
C8 C9 H9 119.9 . . ?
C10 C9 H9 119.9 . . ?
C9 C10 C2 120.25(14) . . ?
C9 C10 H10 119.9 . . ?
C2 C10 H10 119.9 . . ?
C16 C11 C12 116.53(12) . . ?
C16 C11 C4 123.29(10) . . ?
C12 C11 C4 120.18(11) . . ?
C13 C12 C11 121.60(13) . . ?
C13 C12 H12 119.2 . . ?
C11 C12 H12 119.2 . . ?
C14 C13 C12 120.17(13) . . ?
C14 C13 H13 119.9 . . ?
C12 C13 H13 119.9 . . ?
C15 C14 O1 118.27(15) . . ?
C15 C14 C13 119.46(13) . . ?
O1 C14 C13 122.27(14) . . ?
C14 C15 C16 119.77(13) . . ?
C14 C15 H15 120.1 . . ?
C16 C15 H15 120.1 . . ?
C11 C16 C15 122.46(12) . . ?
C11 C16 H16 118.8 . . ?
C15 C16 H16 118.8 . . ?
C1 C17 H17A 109.5 . . ?
C1 C17 H17B 109.5 . . ?
H17A C17 H17B 109.5 . . ?
C1 C17 H17C 109.5 . . ?
H17A C17 H17C 109.5 . . ?
H17B C17 H17C 109.5 . . ?
C1 C18 H18A 109.5 . . ?
C1 C18 H18B 109.5 . . ?
H18A C18 H18B 109.5 . . ?
C1 C18 H18C 109.5 . . ?
H18A C18 H18C 109.5 . . ?
H18B C18 H18C 109.5 . . ?
C01 O01 H01A 109.5 . . ?
O01 C01 C02 118.1(7) . . ?
O01 C01 C03 112.2(6) . . ?
C02 C01 C03 115.4(8) . . ?
O01 C01 H01B 102.8 . . ?
C02 C01 H01B 102.8 . . ?
C03 C01 H01B 102.8 . . ?
C01 C02 H02A 109.5 . . ?
C01 C02 H02B 109.5 . . ?
H02A C02 H02B 109.5 . . ?
C01 C02 H02C 109.5 . . ?
H02A C02 H02C 109.5 . . ?
H02B C02 H02C 109.5 . . ?
C01 C03 H03A 109.5 . . ?
C01 C03 H03B 109.5 . . ?
H03A C03 H03B 109.5 . . ?
C01 C03 H03C 109.5 . . ?
H03A C03 H03C 109.5 . . ?
H03B C03 H03C 109.5 . . ?

loop_
_geom_bond_atom_site_label_1
_geom_bond_atom_site_label_2
_geom_bond_distance
_geom_bond_site_symmetry_2
_geom_bond_publ_flag
O1 C14 1.3792(18) . ?
O1 H1 0.8501 . ?
O2 C2 1.3676(16) . ?
O2 C1 1.4542(16) . ?
C1 C5 1.5181(17) . ?
C1 C17 1.5194(18) . ?
C1 C18 1.5207(19) . ?
C2 C3 1.3956(17) . ?
C2 C10 1.3998(17) . ?
C3 C7 1.4020(18) . ?
C3 C4 1.5220(16) . ?
C4 C5 1.5389(16) . ?
C4 C11 1.5427(17) . ?
C4 C6 1.5477(18) . ?
C5 H5A 0.9700 . ?
C5 H5B 0.9700 . ?
C6 H6A 0.9600 . ?
C6 H6B 0.9600 . ?
C6 H6C 0.9600 . ?
C7 C8 1.387(2) . ?
C7 H7 0.9300 . ?
C8 C9 1.381(2) . ?
C8 H8 0.9300 . ?
C9 C10 1.381(2) . ?
C9 H9 0.9300 . ?
C10 H10 0.9300 . ?
C11 C16 1.3882(17) . ?
C11 C12 1.3985(17) . ?
C12 C13 1.393(2) . ?
C12 H12 0.9300 . ?
C13 C14 1.385(2) . ?
C13 H13 0.9300 . ?
C14 C15 1.376(2) . ?
C15 C16 1.3937(19) . ?
C15 H15 0.9300 . ?
C16 H16 0.9300 . ?
C17 H17A 0.9600 . ?
C17 H17B 0.9600 . ?
C17 H17C 0.9600 . ?
C18 H18A 0.9600 . ?
C18 H18B 0.9600 . ?
C18 H18C 0.9600 . ?
O01 C01 1.311(9) . ?
O01 H01A 0.8500 . ?
C01 C02 1.489(10) . ?
C01 C03 1.532(10) . ?
C01 H01B 0.9800 . ?
C02 H02A 0.9600 . ?
C02 H02B 0.9600 . ?
C02 H02C 0.9600 . ?
C03 H03A 0.9600 . ?
C03 H03B 0.9600 . ?
C03 H03C 0.9600 . ?

loop_
_geom_hbond_atom_site_label_D
_geom_hbond_atom_site_label_H
_geom_hbond_atom_site_label_A
_geom_hbond_distance_DH
_geom_hbond_distance_HA
_geom_hbond_distance_DA
_geom_hbond_angle_DHA
_geom_hbond_site_symmetry_A
O1 H1 O1 0.85 2.12 2.9663(14) 173.2 11_556
O01 H01A O1 0.85 2.23 3.078(12) 174.7 .

loop_
_geom_torsion_atom_site_label_1
_geom_torsion_atom_site_label_2
_geom_torsion_atom_site_label_3
_geom_torsion_atom_site_label_4
_geom_torsion
_geom_torsion_site_symmetry_1
_geom_torsion_site_symmetry_2
_geom_torsion_site_symmetry_3
_geom_torsion_site_symmetry_4
_geom_torsion_publ_flag
C2 O2 C1 C5 -41.89(14) . . . . ?
C2 O2 C1 C17 -159.19(12) . . . . ?
C2 O2 C1 C18 83.13(13) . . . . ?
C1 O2 C2 C3 16.29(18) . . . . ?
C1 O2 C2 C10 -166.42(11) . . . . ?
O2 C2 C3 C7 176.96(12) . . . . ?
C10 C2 C3 C7 -0.18(19) . . . . ?
O2 C2 C3 C4 -1.90(19) . . . . ?
C10 C2 C3 C4 -179.03(11) . . . . ?
C2 C3 C4 C5 14.97(15) . . . . ?
C7 C3 C4 C5 -163.84(11) . . . . ?
C2 C3 C4 C11 -108.27(13) . . . . ?
C7 C3 C4 C11 72.92(14) . . . . ?
C2 C3 C4 C6 130.71(13) . . . . ?
C7 C3 C4 C6 -48.10(16) . . . . ?
O2 C1 C5 C4 57.54(14) . . . . ?
C17 C1 C5 C4 171.51(12) . . . . ?
C18 C1 C5 C4 -63.31(15) . . . . ?
C3 C4 C5 C1 -43.06(14) . . . . ?
C11 C4 C5 C1 80.36(13) . . . . ?
C6 C4 C5 C1 -160.76(11) . . . . ?
C2 C3 C7 C8 0.6(2) . . . . ?
C4 C3 C7 C8 179.50(12) . . . . ?
C3 C7 C8 C9 -0.3(2) . . . . ?
C7 C8 C9 C10 -0.5(2) . . . . ?
C8 C9 C10 C2 0.9(2) . . . . ?
O2 C2 C10 C9 -177.98(13) . . . . ?
C3 C2 C10 C9 -0.6(2) . . . . ?
C3 C4 C11 C16 0.35(16) . . . . ?
C5 C4 C11 C16 -120.53(13) . . . . ?
C6 C4 C11 C16 121.86(13) . . . . ?
C3 C4 C11 C12 -179.98(11) . . . . ?
C5 C4 C11 C12 59.14(14) . . . . ?
C6 C4 C11 C12 -58.47(15) . . . . ?
C16 C11 C12 C13 1.0(2) . . . . ?
C4 C11 C12 C13 -178.73(12) . . . . ?
C11 C12 C13 C14 0.1(2) . . . . ?
C12 C13 C14 C15 -1.0(2) . . . . ?
C12 C13 C14 O1 178.21(14) . . . . ?
O1 C14 C15 C16 -178.50(13) . . . . ?
C13 C14 C15 C16 0.7(2) . . . . ?
C12 C11 C16 C15 -1.23(19) . . . . ?
C4 C11 C16 C15 178.45(12) . . . . ?
C14 C15 C16 C11 0.4(2) . . . . ?
